data_7208393
loop_
_publ_author_name
'Zhou, Jian'
'An, Litao'
'Hu, Feilong'
'Liu, Xing'
'Zhao, Rongqing'
'Lin, Jianwu'

_publ_section_title
;
 A series of new lanthanoid thioantimonates: a rare example of
 organic-decorated cationic lanthanoid thioantimonate chains based on
 asymmetric dinuclear lanthanide complexes
;
_journal_issue 17
_journal_name_full CrystEngComm
_journal_page_first 5544
_journal_paper_doi 10.1039/c2ce25680k
_journal_volume 14
_journal_year 2012
_chemical_formula_moiety 'C16 H48 N10 O2 S8 Sb2 Y2, 2(C16 H47 N10 O S3 Sb Y2), 2(Cl) '
_chemical_formula_sum 'C48 H142 Cl2 N30 O4 S14 Sb4 Y6'
_chemical_formula_weight 2744.04
_chemical_name_systematic
;
?
;
_space_group_IT_number 61
_symmetry_cell_setting orthorhombic
_symmetry_space_group_name_Hall '-P 2ac 2ab'
_symmetry_space_group_name_H-M 'P b c a'
_atom_sites_solution_hydrogens geom
_atom_sites_solution_primary direct
_atom_sites_solution_secondary difmap
_audit_creation_method SHELXL-97
_cell_angle_alpha 90.00
_cell_angle_beta 90.00
_cell_angle_gamma 90.00
_cell_formula_units_Z 4
_cell_length_a 15.543(3)
_cell_length_b 15.647(3)
_cell_length_c 41.256(8)
_cell_measurement_temperature 296(2)
_cell_measurement_theta_max 25.10
_cell_measurement_theta_min 1.64
_cell_volume 10034(3)
_computing_structure_refinement 'SHELXL-97 (Sheldrick, 1997)'
_computing_structure_solution 'SHELXS-97 (Sheldrick, 1990)'
_diffrn_ambient_temperature 296(2)
_diffrn_detector_area_resol_mean 7.31
_diffrn_measured_fraction_theta_full 0.998
_diffrn_measured_fraction_theta_max 0.998
_diffrn_measurement_device_type 'Rigaku Mercury'
_diffrn_measurement_method \w
_diffrn_radiation_monochromator graphite
_diffrn_radiation_source 'fine-focus sealed tube'
_diffrn_radiation_type MoK\a
_diffrn_radiation_wavelength 0.71073
_diffrn_reflns_av_R_equivalents 0.1127
_diffrn_reflns_av_sigmaI/netI 0.0763
_diffrn_reflns_limit_h_max 18
_diffrn_reflns_limit_h_min -17
_diffrn_reflns_limit_k_max 18
_diffrn_reflns_limit_k_min -17
_diffrn_reflns_limit_l_max 47
_diffrn_reflns_limit_l_min -49
_diffrn_reflns_number 53992
_diffrn_reflns_theta_full 25.10
_diffrn_reflns_theta_max 25.10
_diffrn_reflns_theta_min 1.64
_exptl_absorpt_coefficient_mu 4.881
_exptl_absorpt_correction_T_max 0.4497
_exptl_absorpt_correction_T_min 0.2711
_exptl_absorpt_correction_type multi-scan
_exptl_absorpt_process_details 'Jacobson, R. (1998) Private communication'
_exptl_crystal_colour yellow
_exptl_crystal_density_diffrn 1.814
_exptl_crystal_density_method 'not measured'
_exptl_crystal_description block
_exptl_crystal_F_000 5456
_exptl_crystal_size_max 0.13
_exptl_crystal_size_mid 0.11
_exptl_crystal_size_min 0.07
_refine_diff_density_max 1.276
_refine_diff_density_min -1.196
_refine_diff_density_rms 0.138
_refine_ls_extinction_method none
_refine_ls_goodness_of_fit_ref 1.010
_refine_ls_hydrogen_treatment constr
_refine_ls_matrix_type full
_refine_ls_number_parameters 487
_refine_ls_number_reflns 8926
_refine_ls_number_restraints 687
_refine_ls_restrained_S_all 1.063
_refine_ls_R_factor_all 0.0962
_refine_ls_R_factor_gt 0.0511
_refine_ls_shift/su_max 0.001
_refine_ls_shift/su_mean 0.000
_refine_ls_structure_factor_coef Fsqd
_refine_ls_weighting_details 'calc w=1/[\s^2^(Fo^2^)+(0.0420P)^2^+35.5910P] where P=(Fo^2^+2Fc^2^)/3'
_refine_ls_weighting_scheme calc
_refine_ls_wR_factor_gt 0.0977
_refine_ls_wR_factor_ref 0.1121
_reflns_number_gt 5886
_reflns_number_total 8926
_reflns_threshold_expression >2sigma(I)
_cod_data_source_file c2ce25680k.txt
_cod_data_source_block 4
_cod_original_sg_symbol_Hall '-P 2ac 2ab '
_cod_original_sg_symbol_H-M Pbca
_cod_original_formula_sum 'C48 H142 Cl2 N30 O4 S14 Sb4 Y6 '
_cod_database_code 7208393

loop_
_symmetry_equiv_pos_as_xyz
'x, y, z'
'-x+1/2, -y, z+1/2'
'-x, y+1/2, -z+1/2'
'x+1/2, -y+1/2, -z'
'-x, -y, -z'
'x-1/2, y, -z-1/2'
'x, -y-1/2, z-1/2'
'-x-1/2, y-1/2, z'

loop_
_atom_site_label
_atom_site_type_symbol
_atom_site_fract_x
_atom_site_fract_y
_atom_site_fract_z
_atom_site_U_iso_or_equiv
_atom_site_adp_type
_atom_site_occupancy
_atom_site_symmetry_multiplicity
_atom_site_calc_flag
_atom_site_refinement_flags
Sb1 Sb 0.48803(4) 0.42854(4) 0.751422(13) 0.04334(19) Uani 1 1 d .
Sb2 Sb 0.62591(3) 0.21379(3) 0.571225(12) 0.02460(14) Uani 1 1 d .
Y1 Y 0.58737(5) 0.50025(5) 0.672888(17) 0.02491(19) Uani 1 1 d .
Y2 Y 0.40558(5) 0.32621(5) 0.673290(18) 0.0285(2) Uani 1 1 d .
Y3 Y 0.44510(5) 0.10378(5) 0.502821(17) 0.02193(18) Uani 1 1 d .
S1 S 0.42167(14) 0.49213(15) 0.70382(5) 0.0365(5) Uani 1 1 d .
S2 S 0.63272(16) 0.45477(17) 0.73570(5) 0.0486(7) Uani 1 1 d .
S3 S 0.4685(2) 0.28418(17) 0.73497(6) 0.0590(8) Uani 1 1 d .
S4 S 0.50629(13) 0.12232(13) 0.56900(5) 0.0314(5) Uani 1 1 d .
S5 S 0.56645(15) 0.34948(13) 0.57250(5) 0.0368(5) Uani 1 1 d .
S6 S 0.71025(14) 0.18927(14) 0.52562(5) 0.0352(5) Uani 1 1 d .
S7 S 0.70435(16) 0.19378(17) 0.61792(6) 0.0495(7) Uani 1 1 d .
Cl1 Cl 0.28119(17) 0.62569(18) 0.61822(6) 0.0614(7) Uani 1 1 d .
O2 O 0.4251(3) -0.0385(3) 0.50217(11) 0.0250(12) Uani 1 1 d .
O1 O 0.5170(3) 0.3917(3) 0.64934(12) 0.0309(13) Uani 1 1 d .
N1 N 0.7092(4) 0.3925(4) 0.66631(16) 0.0396(16) Uani 1 1 d U
H1C H 0.7075 0.3560 0.6832 0.048 Uiso 1 1 calc R
H1D H 0.6995 0.3619 0.6482 0.048 Uiso 1 1 calc R
N2 N 0.7362(4) 0.5673(4) 0.68007(15) 0.0321(14) Uani 1 1 d U
H2C H 0.7508 0.5900 0.6605 0.038 Uiso 1 1 calc R
N3 N 0.5807(4) 0.6528(4) 0.69492(15) 0.0323(14) Uani 1 1 d U
H3C H 0.5672 0.6474 0.7163 0.039 Uiso 1 1 calc R
N4 N 0.4943(4) 0.5965(4) 0.63792(15) 0.0338(14) Uani 1 1 d U
H4C H 0.4390 0.5848 0.6435 0.041 Uiso 1 1 calc R
N5 N 0.6449(4) 0.5201(4) 0.61501(14) 0.0335(14) Uani 1 1 d U
H5C H 0.6981 0.5426 0.6164 0.040 Uiso 1 1 calc R
H5D H 0.6502 0.4681 0.6059 0.040 Uiso 1 1 calc R
N6 N 0.3783(5) 0.2740(5) 0.61543(16) 0.0453(16) Uani 1 1 d U
H6C H 0.4294 0.2685 0.6054 0.054 Uiso 1 1 calc R
H6D H 0.3544 0.2217 0.6165 0.054 Uiso 1 1 calc R
N7 N 0.2975(5) 0.4183(5) 0.64163(17) 0.0508(17) Uani 1 1 d U
H7C H 0.3164 0.4731 0.6435 0.061 Uiso 1 1 calc R
N8 N 0.2592(5) 0.3361(5) 0.70124(19) 0.0540(17) Uani 1 1 d U
H8C H 0.2690 0.3585 0.7213 0.065 Uiso 1 1 calc R
N9 N 0.3351(5) 0.1806(5) 0.68241(18) 0.0499(16) Uani 1 1 d U
H9C H 0.3093 0.1656 0.6634 0.060 Uiso 1 1 calc R
N10 N 0.5091(5) 0.2034(5) 0.66426(19) 0.0517(18) Uani 1 1 d U
H10C H 0.5363 0.2116 0.6452 0.062 Uiso 1 1 calc R
H10D H 0.5492 0.2046 0.6800 0.062 Uiso 1 1 calc R
N11 N 0.3980(5) 0.2559(4) 0.51412(17) 0.0415(15) Uani 1 1 d U
H11C H 0.3402 0.2576 0.5139 0.050 Uiso 1 1 calc R
H11D H 0.4154 0.2701 0.5342 0.050 Uiso 1 1 calc R
N12 N 0.5407(5) 0.2205(4) 0.47580(15) 0.0372(14) Uani 1 1 d U
H12C H 0.5953 0.2094 0.4826 0.045 Uiso 1 1 calc R
N13 N 0.4545(5) 0.0885(5) 0.44213(15) 0.0370(15) Uani 1 1 d U
H13C H 0.4622 0.0315 0.4389 0.044 Uiso 1 1 calc R
N14 N 0.2973(4) 0.1030(5) 0.47568(16) 0.0385(15) Uani 1 1 d U
H14C H 0.2810 0.1587 0.4740 0.046 Uiso 1 1 calc R
N15 N 0.3203(4) 0.0824(5) 0.54260(16) 0.0407(16) Uani 1 1 d U
H15C H 0.3242 0.0292 0.5508 0.049 Uiso 1 1 calc R
H15D H 0.3272 0.1192 0.5591 0.049 Uiso 1 1 calc R
C1 C 0.7962(6) 0.4291(5) 0.6644(2) 0.0419(18) Uani 1 1 d DU
H1A H 0.8076 0.4485 0.6425 0.050 Uiso 1 1 calc R
H1B H 0.8385 0.3860 0.6700 0.050 Uiso 1 1 calc R
C2 C 0.8021(6) 0.5037(5) 0.6878(2) 0.0415(18) Uani 1 1 d DU
H2A H 0.7941 0.4835 0.7098 0.050 Uiso 1 1 calc R
H2B H 0.8587 0.5297 0.6864 0.050 Uiso 1 1 calc R
C3 C 0.7358(6) 0.6376(5) 0.7031(2) 0.0393(17) Uani 1 1 d DU
H3A H 0.7904 0.6675 0.7024 0.047 Uiso 1 1 calc R
H3B H 0.7272 0.6160 0.7249 0.047 Uiso 1 1 calc R
C4 C 0.6635(5) 0.6980(5) 0.6942(2) 0.0392(17) Uani 1 1 d DU
H4A H 0.6622 0.7454 0.7093 0.047 Uiso 1 1 calc R
H4B H 0.6734 0.7209 0.6726 0.047 Uiso 1 1 calc R
C5 C 0.5103(6) 0.7025(6) 0.68060(18) 0.0420(17) Uani 1 1 d DU
H5A H 0.5194 0.7628 0.6848 0.050 Uiso 1 1 calc R
H5B H 0.4562 0.6858 0.6904 0.050 Uiso 1 1 calc R
C6 C 0.5068(6) 0.6870(5) 0.64454(18) 0.0381(16) Uani 1 1 d DU
H6A H 0.4597 0.7195 0.6352 0.046 Uiso 1 1 calc R
H6B H 0.5599 0.7062 0.6346 0.046 Uiso 1 1 calc R
C7 C 0.5022(5) 0.5731(6) 0.60346(19) 0.0403(18) Uani 1 1 d DU
H7A H 0.4694 0.6131 0.5904 0.048 Uiso 1 1 calc R
H7B H 0.4784 0.5165 0.6001 0.048 Uiso 1 1 calc R
C8 C 0.5935(5) 0.5742(6) 0.59290(19) 0.0371(18) Uani 1 1 d DU
H8A H 0.5980 0.5526 0.5709 0.045 Uiso 1 1 calc R
H8B H 0.6153 0.6323 0.5932 0.045 Uiso 1 1 calc R
C9 C 0.3248(7) 0.3265(7) 0.5960(2) 0.064(2) Uani 1 1 d DU
H9A H 0.3556 0.3377 0.5760 0.077 Uiso 1 1 calc R
H9B H 0.2745 0.2930 0.5903 0.077 Uiso 1 1 calc R
C10 C 0.2977(8) 0.3990(7) 0.6068(3) 0.080(2) Uani 1 1 d DU
H10A H 0.2391 0.4060 0.5992 0.096 Uiso 1 1 calc R
H10B H 0.3317 0.4430 0.5963 0.096 Uiso 1 1 calc R
C11 C 0.2139(8) 0.4175(8) 0.6550(3) 0.077(2) Uani 1 1 d DU
H11A H 0.1902 0.4744 0.6525 0.092 Uiso 1 1 calc R
H11B H 0.1791 0.3795 0.6418 0.092 Uiso 1 1 calc R
C12 C 0.2037(8) 0.3954(8) 0.6846(3) 0.079(2) Uani 1 1 d DU
H12A H 0.1459 0.3724 0.6862 0.095 Uiso 1 1 calc R
H12B H 0.2043 0.4477 0.6972 0.095 Uiso 1 1 calc R
C13 C 0.2185(8) 0.2545(8) 0.7063(3) 0.081(2) Uani 1 1 d U
H13A H 0.1865 0.2580 0.7264 0.097 Uiso 1 1 calc R
H13B H 0.1768 0.2468 0.6890 0.097 Uiso 1 1 calc R
C14 C 0.2668(7) 0.1829(7) 0.7076(3) 0.069(2) Uani 1 1 d U
H14A H 0.2297 0.1335 0.7048 0.083 Uiso 1 1 calc R
H14B H 0.2933 0.1789 0.7288 0.083 Uiso 1 1 calc R
C15 C 0.4014(7) 0.1158(7) 0.6891(2) 0.060(2) Uani 1 1 d U
H15A H 0.3753 0.0595 0.6895 0.072 Uiso 1 1 calc R
H15B H 0.4268 0.1265 0.7102 0.072 Uiso 1 1 calc R
C16 C 0.4693(7) 0.1184(6) 0.6639(3) 0.058(2) Uani 1 1 d U
H16A H 0.5123 0.0750 0.6682 0.070 Uiso 1 1 calc R
H16B H 0.4443 0.1072 0.6428 0.070 Uiso 1 1 calc R
C17 C 0.4307(6) 0.3209(6) 0.4911(2) 0.0445(19) Uani 1 1 d U
H17A H 0.3999 0.3164 0.4707 0.053 Uiso 1 1 calc R
H17B H 0.4210 0.3776 0.4999 0.053 Uiso 1 1 calc R
C18 C 0.5234(6) 0.3079(6) 0.4855(2) 0.0439(19) Uani 1 1 d U
H18A H 0.5431 0.3467 0.4687 0.053 Uiso 1 1 calc R
H18B H 0.5549 0.3207 0.5052 0.053 Uiso 1 1 calc R
C19 C 0.5431(7) 0.2133(6) 0.4401(2) 0.0509(19) Uani 1 1 d U
H19A H 0.4982 0.2493 0.4310 0.061 Uiso 1 1 calc R
H19B H 0.5979 0.2349 0.4324 0.061 Uiso 1 1 calc R
C20 C 0.5317(6) 0.1280(6) 0.4283(2) 0.0483(18) Uani 1 1 d U
H20A H 0.5818 0.0940 0.4338 0.058 Uiso 1 1 calc R
H20B H 0.5268 0.1291 0.4048 0.058 Uiso 1 1 calc R
C21 C 0.3752(6) 0.1087(6) 0.4244(2) 0.0461(17) Uani 1 1 d U
H21A H 0.3783 0.0861 0.4025 0.055 Uiso 1 1 calc R
H21B H 0.3678 0.1702 0.4231 0.055 Uiso 1 1 calc R
C22 C 0.3010(6) 0.0692(6) 0.4422(2) 0.0469(18) Uani 1 1 d U
H22A H 0.2477 0.0822 0.4310 0.056 Uiso 1 1 calc R
H22B H 0.3078 0.0076 0.4428 0.056 Uiso 1 1 calc R
C23 C 0.2309(6) 0.0606(6) 0.4950(2) 0.0440(18) Uani 1 1 d U
H23A H 0.2405 -0.0006 0.4949 0.053 Uiso 1 1 calc R
H23B H 0.1748 0.0716 0.4856 0.053 Uiso 1 1 calc R
C24 C 0.2334(6) 0.0936(6) 0.5295(2) 0.0470(19) Uani 1 1 d U
H24A H 0.2179 0.1537 0.5298 0.056 Uiso 1 1 calc R
H24B H 0.1923 0.0626 0.5426 0.056 Uiso 1 1 calc R

loop_
_atom_site_aniso_label
_atom_site_aniso_U_11
_atom_site_aniso_U_22
_atom_site_aniso_U_33
_atom_site_aniso_U_23
_atom_site_aniso_U_13
_atom_site_aniso_U_12
Sb1 0.0419(4) 0.0649(4) 0.0232(3) 0.0006(3) 0.0039(3) -0.0122(3)
Sb2 0.0222(3) 0.0267(3) 0.0249(3) -0.0035(2) -0.0021(2) 0.0003(2)
Y1 0.0257(4) 0.0273(4) 0.0217(4) 0.0011(3) 0.0014(3) -0.0009(4)
Y2 0.0257(5) 0.0322(5) 0.0275(4) 0.0039(4) 0.0002(4) -0.0038(4)
Y3 0.0223(4) 0.0212(4) 0.0223(4) -0.0017(3) -0.0026(3) 0.0018(3)
S1 0.0331(14) 0.0449(14) 0.0315(12) -0.0031(10) 0.0029(10) -0.0005(11)
S2 0.0398(15) 0.0738(19) 0.0321(12) 0.0185(12) -0.0067(11) -0.0152(14)
S3 0.082(2) 0.0528(16) 0.0422(14) 0.0183(13) -0.0261(14) -0.0263(16)
S4 0.0315(13) 0.0340(12) 0.0286(11) -0.0066(10) 0.0017(9) -0.0089(10)
S5 0.0439(14) 0.0259(12) 0.0406(13) -0.0050(10) 0.0026(11) 0.0050(10)
S6 0.0281(13) 0.0384(13) 0.0392(12) -0.0082(10) 0.0079(10) -0.0039(10)
S7 0.0457(16) 0.0658(18) 0.0369(13) -0.0002(12) -0.0168(11) 0.0119(13)
Cl1 0.0513(17) 0.0720(19) 0.0610(16) -0.0104(14) 0.0037(13) 0.0224(14)
O2 0.029(3) 0.020(3) 0.026(3) -0.003(2) 0.001(2) 0.005(2)
O1 0.033(3) 0.028(3) 0.031(3) 0.003(3) 0.004(3) -0.008(3)
N1 0.041(4) 0.042(4) 0.036(3) -0.003(3) 0.000(3) 0.007(3)
N2 0.033(3) 0.036(3) 0.027(3) 0.001(3) 0.007(3) -0.001(3)
N3 0.037(3) 0.035(3) 0.026(3) -0.005(3) 0.004(3) -0.003(3)
N4 0.036(3) 0.037(3) 0.029(3) -0.003(3) 0.004(3) 0.000(3)
N5 0.035(3) 0.037(3) 0.029(3) -0.002(3) 0.002(3) 0.000(3)
N6 0.044(3) 0.050(3) 0.042(3) 0.001(3) -0.003(3) 0.009(3)
N7 0.052(4) 0.058(4) 0.043(3) -0.005(3) -0.003(3) 0.013(3)
N8 0.054(4) 0.055(4) 0.053(3) 0.000(3) 0.011(3) 0.001(3)
N9 0.050(4) 0.048(3) 0.051(3) 0.006(3) 0.005(3) -0.009(3)
N10 0.048(4) 0.047(4) 0.060(4) 0.013(3) 0.004(3) 0.000(3)
N11 0.039(3) 0.044(3) 0.041(3) -0.001(3) -0.001(3) 0.008(3)
N12 0.036(3) 0.040(3) 0.036(3) 0.003(3) -0.003(3) 0.002(3)
N13 0.038(3) 0.044(3) 0.029(3) -0.002(3) -0.005(3) 0.001(3)
N14 0.034(3) 0.041(3) 0.041(3) -0.007(3) -0.007(3) 0.006(3)
N15 0.032(4) 0.046(4) 0.044(3) -0.003(3) 0.000(3) 0.004(3)
C1 0.036(4) 0.044(4) 0.045(4) 0.001(3) 0.005(3) 0.007(3)
C2 0.034(4) 0.048(4) 0.043(4) -0.002(3) 0.004(3) 0.000(3)
C3 0.040(4) 0.042(4) 0.035(3) -0.005(3) 0.005(3) -0.003(3)
C4 0.046(4) 0.035(4) 0.037(3) -0.009(3) 0.006(3) -0.007(3)
C5 0.048(4) 0.037(4) 0.041(3) -0.004(3) 0.004(3) 0.004(3)
C6 0.043(4) 0.035(3) 0.036(3) 0.000(3) -0.003(3) 0.006(3)
C7 0.042(4) 0.041(4) 0.037(3) 0.004(3) -0.004(3) 0.001(3)
C8 0.047(4) 0.036(4) 0.028(4) 0.002(3) 0.005(3) -0.001(4)
C9 0.067(4) 0.076(4) 0.050(4) -0.003(4) 0.000(4) 0.027(4)
C10 0.093(5) 0.081(5) 0.065(4) -0.008(4) -0.025(4) 0.027(4)
C11 0.070(4) 0.082(4) 0.078(4) 0.017(4) 0.002(4) 0.013(4)
C12 0.070(4) 0.098(4) 0.070(4) -0.002(4) 0.006(4) 0.020(4)
C13 0.073(4) 0.080(4) 0.089(4) 0.002(4) 0.019(4) -0.005(4)
C14 0.069(4) 0.063(4) 0.075(4) 0.015(4) 0.011(4) -0.007(4)
C15 0.064(4) 0.050(4) 0.067(4) 0.012(4) -0.004(4) -0.013(4)
C16 0.055(4) 0.051(4) 0.069(4) 0.010(4) -0.002(4) 0.003(4)
C17 0.044(4) 0.036(4) 0.054(4) 0.006(4) -0.007(4) 0.002(4)
C18 0.042(4) 0.041(4) 0.048(4) 0.004(3) -0.002(3) -0.001(3)
C19 0.052(4) 0.054(4) 0.047(4) -0.001(3) 0.004(3) -0.001(4)
C20 0.050(4) 0.056(4) 0.039(3) -0.001(3) 0.002(3) -0.001(3)
C21 0.047(4) 0.054(4) 0.037(3) -0.005(3) -0.010(3) 0.006(3)
C22 0.040(4) 0.057(4) 0.044(3) -0.011(3) -0.018(3) 0.006(3)
C23 0.031(4) 0.049(4) 0.052(4) -0.005(4) -0.012(3) 0.008(3)
C24 0.034(4) 0.053(4) 0.054(4) 0.000(4) 0.000(3) 0.005(4)

loop_
_atom_type_symbol
_atom_type_description
_atom_type_scat_dispersion_real
_atom_type_scat_dispersion_imag
_atom_type_scat_source
C C 0.0033 0.0016 'International Tables Vol C Tables 4.2.6.8 and 6.1.1.4'
H H 0.0000 0.0000 'International Tables Vol C Tables 4.2.6.8 and 6.1.1.4'
N N 0.0061 0.0033 'International Tables Vol C Tables 4.2.6.8 and 6.1.1.4'
O O 0.0106 0.0060 'International Tables Vol C Tables 4.2.6.8 and 6.1.1.4'
S S 0.1246 0.1234 'International Tables Vol C Tables 4.2.6.8 and 6.1.1.4'
Cl Cl 0.1484 0.1585 'International Tables Vol C Tables 4.2.6.8 and 6.1.1.4'
Y Y -2.7962 3.5667 'International Tables Vol C Tables 4.2.6.8 and 6.1.1.4'
In In -0.7276 1.3100 'International Tables Vol C Tables 4.2.6.8 and 6.1.1.4'
Sb Sb -0.5866 1.5461 'International Tables Vol C Tables 4.2.6.8 and 6.1.1.4'

loop_
_geom_angle_atom_site_label_1
_geom_angle_atom_site_label_2
_geom_angle_atom_site_label_3
_geom_angle
_geom_angle_site_symmetry_1
_geom_angle_site_symmetry_3
S2 Sb1 S3 101.93(11) . .
S2 Sb1 S1 96.33(8) . .
S3 Sb1 S1 95.98(8) . .
S7 Sb2 S5 108.49(9) . .
S7 Sb2 S6 110.87(9) . .
S5 Sb2 S6 113.24(8) . .
S7 Sb2 S4 111.67(9) . .
S5 Sb2 S4 104.10(8) . .
S6 Sb2 S4 108.31(8) . .
O1 Y1 N4 85.7(2) . .
O1 Y1 N1 79.4(2) . .
N4 Y1 N1 139.0(2) . .
O1 Y1 N3 147.3(2) . .
N4 Y1 N3 68.0(2) . .
N1 Y1 N3 133.3(2) . .
O1 Y1 N2 143.4(2) . .
N4 Y1 N2 109.7(2) . .
N1 Y1 N2 67.2(2) . .
N3 Y1 N2 67.2(2) . .
O1 Y1 N5 81.9(2) . .
N4 Y1 N5 66.3(2) . .
N1 Y1 N5 73.9(2) . .
N3 Y1 N5 103.4(2) . .
N2 Y1 N5 75.1(2) . .
O1 Y1 S2 109.50(14) . .
N4 Y1 S2 145.77(16) . .
N1 Y1 S2 75.02(16) . .
N3 Y1 S2 85.28(16) . .
N2 Y1 S2 76.55(15) . .
N5 Y1 S2 144.06(16) . .
O1 Y1 S1 73.85(14) . .
N4 Y1 S1 76.60(16) . .
N1 Y1 S1 133.06(17) . .
N3 Y1 S1 81.21(16) . .
N2 Y1 S1 140.94(15) . .
N5 Y1 S1 136.83(16) . .
S2 Y1 S1 78.59(7) . .
O1 Y1 Y2 28.91(13) . .
N4 Y1 Y2 90.23(16) . .
N1 Y1 Y2 94.37(17) . .
N3 Y1 Y2 128.11(15) . .
N2 Y1 Y2 159.31(15) . .
N5 Y1 Y2 109.79(16) . .
S2 Y1 Y2 90.06(6) . .
S1 Y1 Y2 47.39(5) . .
O1 Y2 N10 77.9(2) . .
O1 Y2 N8 149.2(2) . .
N10 Y2 N8 132.7(2) . .
O1 Y2 N9 143.5(2) . .
N10 Y2 N9 67.6(3) . .
N8 Y2 N9 66.8(3) . .
O1 Y2 N6 82.1(2) . .
N10 Y2 N6 74.1(2) . .
N8 Y2 N6 107.0(3) . .
N9 Y2 N6 77.4(2) . .
O1 Y2 N7 91.4(2) . .
N10 Y2 N7 140.0(2) . .
N8 Y2 N7 67.3(3) . .
N9 Y2 N7 107.1(3) . .
N6 Y2 N7 66.2(2) . .
O1 Y2 S3 103.75(15) . .
N10 Y2 S3 74.57(19) . .
N8 Y2 S3 85.1(2) . .
N9 Y2 S3 78.88(19) . .
N6 Y2 S3 146.05(17) . .
N7 Y2 S3 145.15(18) . .
O1 Y2 S1 73.47(14) . .
N10 Y2 S1 133.53(19) . .
N8 Y2 S1 80.01(19) . .
N9 Y2 S1 140.53(18) . .
N6 Y2 S1 134.93(17) . .
N7 Y2 S1 76.99(18) . .
S3 Y2 S1 77.62(7) . .
O1 Y2 Y1 28.93(13) . .
N10 Y2 Y1 93.91(18) . .
N8 Y2 Y1 126.95(18) . .
N9 Y2 Y1 158.11(19) . .
N6 Y2 Y1 109.70(18) . .
N7 Y2 Y1 94.55(19) . .
S3 Y2 Y1 85.14(6) . .
S1 Y2 Y1 46.97(5) . .
O2 Y3 O2 71.1(2) . 5_656
O2 Y3 N13 84.4(2) . .
O2 Y3 N13 79.4(2) 5_656 .
O2 Y3 N11 153.2(2) . .
O2 Y3 N11 134.1(2) 5_656 .
N13 Y3 N11 106.8(2) . .
O2 Y3 N14 82.3(2) . .
O2 Y3 N14 139.17(19) 5_656 .
N13 Y3 N14 67.4(2) . .
N11 Y3 N14 80.0(2) . .
O2 Y3 N15 76.9(2) . .
O2 Y3 N15 132.2(2) 5_656 .
N13 Y3 N15 131.9(2) . .
N11 Y3 N15 77.7(2) . .
N14 Y3 N15 66.4(2) . .
O2 Y3 N12 140.2(2) . .
O2 Y3 N12 76.7(2) 5_656 .
N13 Y3 N12 66.9(2) . .
N11 Y3 N12 65.5(2) . .
N14 Y3 N12 109.2(2) . .
N15 Y3 N12 142.9(2) . .
O2 Y3 S4 98.94(13) . .
O2 Y3 S4 80.75(13) 5_656 .
N13 Y3 S4 157.56(17) . .
N11 Y3 S4 80.08(16) . .
N14 Y3 S4 134.95(16) . .
N15 Y3 S4 70.06(16) . .
N12 Y3 S4 98.37(15) . .
O2 Y3 Y3 35.76(13) . 5_656
O2 Y3 Y3 35.35(12) 5_656 5_656
N13 Y3 Y3 79.99(16) . 5_656
N11 Y3 Y3 167.35(17) . 5_656
N14 Y3 Y3 112.66(16) . 5_656
N15 Y3 Y3 106.04(16) . 5_656
N12 Y3 Y3 109.11(16) . 5_656
S4 Y3 Y3 89.76(5) . 5_656
Sb1 S1 Y1 89.80(7) . .
Sb1 S1 Y2 91.21(8) . .
Y1 S1 Y2 85.64(6) . .
Sb1 S2 Y1 93.37(8) . .
Sb1 S3 Y2 94.63(9) . .
Sb2 S4 Y3 110.90(8) . .
Y3 O2 Y3 108.9(2) . 5_656
Y2 O1 Y1 122.2(2) . .
C1 N1 Y1 115.6(5) . .
C1 N1 H1C 108.4 . .
Y1 N1 H1C 108.4 . .
C1 N1 H1D 108.4 . .
Y1 N1 H1D 108.4 . .
H1C N1 H1D 107.5 . .
C3 N2 C2 112.0(6) . .
C3 N2 Y1 112.5(5) . .
C2 N2 Y1 112.4(5) . .
C3 N2 H2C 106.5 . .
C2 N2 H2C 106.5 . .
Y1 N2 H2C 106.5 . .
C5 N3 C4 112.9(7) . .
C5 N3 Y1 112.5(5) . .
C4 N3 Y1 114.0(5) . .
C5 N3 H3C 105.5 . .
C4 N3 H3C 105.5 . .
Y1 N3 H3C 105.5 . .
C6 N4 C7 114.3(6) . .
C6 N4 Y1 113.3(5) . .
C7 N4 Y1 110.7(5) . .
C6 N4 H4C 105.9 . .
C7 N4 H4C 105.9 . .
Y1 N4 H4C 105.9 . .
C8 N5 Y1 117.0(5) . .
C8 N5 H5C 108.0 . .
Y1 N5 H5C 108.0 . .
C8 N5 H5D 108.0 . .
Y1 N5 H5D 108.0 . .
H5C N5 H5D 107.3 . .
C9 N6 Y2 116.1(6) . .
C9 N6 H6C 108.3 . .
Y2 N6 H6C 108.3 . .
C9 N6 H6D 108.3 . .
Y2 N6 H6D 108.3 . .
H6C N6 H6D 107.4 . .
C11 N7 C10 112.5(9) . .
C11 N7 Y2 113.5(6) . .
C10 N7 Y2 112.4(6) . .
C11 N7 H7C 105.9 . .
C10 N7 H7C 105.9 . .
Y2 N7 H7C 105.9 . .
C13 N8 C12 112.1(9) . .
C13 N8 Y2 113.7(6) . .
C12 N8 Y2 110.9(6) . .
C13 N8 H8C 106.5 . .
C12 N8 H8C 106.5 . .
Y2 N8 H8C 106.5 . .
C15 N9 C14 112.7(8) . .
C15 N9 Y2 109.9(6) . .
C14 N9 Y2 112.9(6) . .
C15 N9 H9C 107.0 . .
C14 N9 H9C 107.0 . .
Y2 N9 H9C 107.0 . .
C16 N10 Y2 114.9(6) . .
C16 N10 H10C 108.6 . .
Y2 N10 H10C 108.6 . .
C16 N10 H10D 108.6 . .
Y2 N10 H10D 108.6 . .
H10C N10 H10D 107.5 . .
C17 N11 Y3 115.4(5) . .
C17 N11 H11C 108.4 . .
Y3 N11 H11C 108.4 . .
C17 N11 H11D 108.4 . .
Y3 N11 H11D 108.4 . .
H11C N11 H11D 107.5 . .
C18 N12 C19 110.6(7) . .
C18 N12 Y3 115.9(5) . .
C19 N12 Y3 112.8(5) . .
C18 N12 H12C 105.5 . .
C19 N12 H12C 105.5 . .
Y3 N12 H12C 105.5 . .
C20 N13 C21 113.7(7) . .
C20 N13 Y3 113.3(5) . .
C21 N13 Y3 115.2(5) . .
C20 N13 H13C 104.4 . .
C21 N13 H13C 104.4 . .
Y3 N13 H13C 104.4 . .
C23 N14 C22 111.9(7) . .
C23 N14 Y3 113.4(5) . .
C22 N14 Y3 112.1(5) . .
C23 N14 H14C 106.2 . .
C22 N14 H14C 106.2 . .
Y3 N14 H14C 106.2 . .
C24 N15 Y3 116.4(5) . .
C24 N15 H15C 108.2 . .
Y3 N15 H15C 108.2 . .
C24 N15 H15D 108.2 . .
Y3 N15 H15D 108.2 . .
H15C N15 H15D 107.3 . .
N1 C1 C2 108.7(7) . .
N1 C1 H1A 109.9 . .
C2 C1 H1A 109.9 . .
N1 C1 H1B 109.9 . .
C2 C1 H1B 109.9 . .
H1A C1 H1B 108.3 . .
N2 C2 C1 109.9(7) . .
N2 C2 H2A 109.7 . .
C1 C2 H2A 109.7 . .
N2 C2 H2B 109.7 . .
C1 C2 H2B 109.7 . .
H2A C2 H2B 108.2 . .
N2 C3 C4 108.5(7) . .
N2 C3 H3A 110.0 . .
C4 C3 H3A 110.0 . .
N2 C3 H3B 110.0 . .
C4 C3 H3B 110.0 . .
H3A C3 H3B 108.4 . .
N3 C4 C3 110.1(7) . .
N3 C4 H4A 109.6 . .
C3 C4 H4A 109.6 . .
N3 C4 H4B 109.6 . .
C3 C4 H4B 109.6 . .
H4A C4 H4B 108.2 . .
N3 C5 C6 109.9(7) . .
N3 C5 H5A 109.7 . .
C6 C5 H5A 109.7 . .
N3 C5 H5B 109.7 . .
C6 C5 H5B 109.7 . .
H5A C5 H5B 108.2 . .
N4 C6 C5 110.3(7) . .
N4 C6 H6A 109.6 . .
C5 C6 H6A 109.6 . .
N4 C6 H6B 109.6 . .
C5 C6 H6B 109.6 . .
H6A C6 H6B 108.1 . .
N4 C7 C8 111.1(7) . .
N4 C7 H7A 109.4 . .
C8 C7 H7A 109.4 . .
N4 C7 H7B 109.4 . .
C8 C7 H7B 109.4 . .
H7A C7 H7B 108.0 . .
N5 C8 C7 109.2(7) . .
N5 C8 H8A 109.8 . .
C7 C8 H8A 109.8 . .
N5 C8 H8B 109.8 . .
C7 C8 H8B 109.8 . .
H8A C8 H8B 108.3 . .
C10 C9 N6 120.4(10) . .
C10 C9 H9A 107.2 . .
N6 C9 H9A 107.2 . .
C10 C9 H9B 107.2 . .
N6 C9 H9B 107.2 . .
H9A C9 H9B 106.9 . .
C9 C10 N7 121.3(10) . .
C9 C10 H10A 107.0 . .
N7 C10 H10A 107.0 . .
C9 C10 H10B 107.0 . .
N7 C10 H10B 107.0 . .
H10A C10 H10B 106.7 . .
C12 C11 N7 119.3(11) . .
C12 C11 H11A 107.5 . .
N7 C11 H11A 107.5 . .
C12 C11 H11B 107.5 . .
N7 C11 H11B 107.5 . .
H11A C11 H11B 107.0 . .
C11 C12 N8 123.7(11) . .
C11 C12 H12A 106.4 . .
N8 C12 H12A 106.4 . .
C11 C12 H12B 106.4 . .
N8 C12 H12B 106.4 . .
H12A C12 H12B 106.5 . .
C14 C13 N8 119.9(10) . .
C14 C13 H13A 107.4 . .
N8 C13 H13A 107.4 . .
C14 C13 H13B 107.4 . .
N8 C13 H13B 107.4 . .
H13A C13 H13B 106.9 . .
C13 C14 N9 112.9(9) . .
C13 C14 H14A 109.0 . .
N9 C14 H14A 109.0 . .
C13 C14 H14B 109.0 . .
N9 C14 H14B 109.0 . .
H14A C14 H14B 107.8 . .
N9 C15 C16 110.3(8) . .
N9 C15 H15A 109.6 . .
C16 C15 H15A 109.6 . .
N9 C15 H15B 109.6 . .
C16 C15 H15B 109.6 . .
H15A C15 H15B 108.1 . .
N10 C16 C15 108.6(8) . .
N10 C16 H16A 110.0 . .
C15 C16 H16A 110.0 . .
N10 C16 H16B 110.0 . .
C15 C16 H16B 110.0 . .
H16A C16 H16B 108.4 . .
C18 C17 N11 109.9(7) . .
C18 C17 H17A 109.7 . .
N11 C17 H17A 109.7 . .
C18 C17 H17B 109.7 . .
N11 C17 H17B 109.7 . .
H17A C17 H17B 108.2 . .
N12 C18 C17 110.7(8) . .
N12 C18 H18A 109.5 . .
C17 C18 H18A 109.5 . .
N12 C18 H18B 109.5 . .
C17 C18 H18B 109.5 . .
H18A C18 H18B 108.1 . .
C20 C19 N12 114.0(8) . .
C20 C19 H19A 108.8 . .
N12 C19 H19A 108.8 . .
C20 C19 H19B 108.8 . .
N12 C19 H19B 108.8 . .
H19A C19 H19B 107.7 . .
C19 C20 N13 111.2(8) . .
C19 C20 H20A 109.4 . .
N13 C20 H20A 109.4 . .
C19 C20 H20B 109.4 . .
N13 C20 H20B 109.4 . .
H20A C20 H20B 108.0 . .
N13 C21 C22 108.2(7) . .
N13 C21 H21A 110.1 . .
C22 C21 H21A 110.1 . .
N13 C21 H21B 110.1 . .
C22 C21 H21B 110.1 . .
H21A C21 H21B 108.4 . .
N14 C22 C21 109.8(7) . .
N14 C22 H22A 109.7 . .
C21 C22 H22A 109.7 . .
N14 C22 H22B 109.7 . .
C21 C22 H22B 109.7 . .
H22A C22 H22B 108.2 . .
N14 C23 C24 109.8(7) . .
N14 C23 H23A 109.7 . .
C24 C23 H23A 109.7 . .
N14 C23 H23B 109.7 . .
C24 C23 H23B 109.7 . .
H23A C23 H23B 108.2 . .
N15 C24 C23 109.2(7) . .
N15 C24 H24A 109.8 . .
C23 C24 H24A 109.8 . .
N15 C24 H24B 109.8 . .
C23 C24 H24B 109.8 . .
H24A C24 H24B 108.3 . .

loop_
_geom_bond_atom_site_label_1
_geom_bond_atom_site_label_2
_geom_bond_distance
_geom_bond_site_symmetry_2
Sb1 S2 2.376(3) .
Sb1 S3 2.378(3) .
Sb1 S1 2.431(2) .
Sb2 S7 2.301(2) .
Sb2 S5 2.316(2) .
Sb2 S6 2.325(2) .
Sb2 S4 2.348(2) .
Y1 O1 2.242(5) .
Y1 N4 2.538(7) .
Y1 N1 2.550(7) .
Y1 N3 2.556(6) .
Y1 N2 2.557(7) .
Y1 N5 2.569(6) .
Y1 S2 2.778(2) .
Y1 S1 2.877(2) .
Y1 Y2 3.9242(12) .
Y2 O1 2.241(5) .
Y2 N10 2.534(7) .
Y2 N8 2.555(8) .
Y2 N9 2.556(7) .
Y2 N6 2.558(7) .
Y2 N7 2.570(7) .
Y2 S3 2.805(2) .
Y2 S1 2.896(2) .
Y3 O2 2.248(5) .
Y3 O2 2.271(5) 5_656
Y3 N13 2.520(6) .
Y3 N11 2.533(7) .
Y3 N14 2.555(7) .
Y3 N15 2.563(7) .
Y3 N12 2.604(7) .
Y3 S4 2.906(2) .
Y3 Y3 3.6761(16) 5_656
O2 Y3 2.271(5) 5_656
N1 C1 1.470(11) .
N1 H1C 0.9000 .
N1 H1D 0.9000 .
N2 C3 1.454(10) .
N2 C2 1.464(10) .
N2 H2C 0.9100 .
N3 C5 1.466(10) .
N3 C4 1.470(10) .
N3 H3C 0.9100 .
N4 C6 1.454(10) .
N4 C7 1.473(10) .
N4 H4C 0.9100 .
N5 C8 1.478(10) .
N5 H5C 0.9000 .
N5 H5D 0.9000 .
N6 C9 1.418(11) .
N6 H6C 0.9000 .
N6 H6D 0.9000 .
N7 C11 1.411(13) .
N7 C10 1.468(12) .
N7 H7C 0.9100 .
N8 C13 1.440(13) .
N8 C12 1.442(12) .
N8 H8C 0.9100 .
N9 C15 1.473(12) .
N9 C14 1.484(12) .
N9 H9C 0.9100 .
N10 C16 1.467(11) .
N10 H10C 0.9000 .
N10 H10D 0.9000 .
N11 C17 1.481(10) .
N11 H11C 0.9000 .
N11 H11D 0.9000 .
N12 C18 1.451(10) .
N12 C19 1.479(10) .
N12 H12C 0.9100 .
N13 C20 1.467(11) .
N13 C21 1.467(10) .
N13 H13C 0.9100 .
N14 C23 1.463(11) .
N14 C22 1.479(10) .
N14 H14C 0.9100 .
N15 C24 1.466(10) .
N15 H15C 0.9000 .
N15 H15D 0.9000 .
C1 C2 1.520(10) .
C1 H1A 0.9700 .
C1 H1B 0.9700 .
C2 H2A 0.9700 .
C2 H2B 0.9700 .
C3 C4 1.514(10) .
C3 H3A 0.9700 .
C3 H3B 0.9700 .
C4 H4A 0.9700 .
C4 H4B 0.9700 .
C5 C6 1.508(9) .
C5 H5A 0.9700 .
C5 H5B 0.9700 .
C6 H6A 0.9700 .
C6 H6B 0.9700 .
C7 C8 1.485(10) .
C7 H7A 0.9700 .
C7 H7B 0.9700 .
C8 H8A 0.9700 .
C8 H8B 0.9700 .
C9 C10 1.290(11) .
C9 H9A 0.9700 .
C9 H9B 0.9700 .
C10 H10A 0.9700 .
C10 H10B 0.9700 .
C11 C12 1.279(11) .
C11 H11A 0.9700 .
C11 H11B 0.9700 .
C12 H12A 0.9700 .
C12 H12B 0.9700 .
C13 C14 1.349(14) .
C13 H13A 0.9700 .
C13 H13B 0.9700 .
C14 H14A 0.9700 .
C14 H14B 0.9700 .
C15 C16 1.482(13) .
C15 H15A 0.9700 .
C15 H15B 0.9700 .
C16 H16A 0.9700 .
C16 H16B 0.9700 .
C17 C18 1.474(12) .
C17 H17A 0.9700 .
C17 H17B 0.9700 .
C18 H18A 0.9700 .
C18 H18B 0.9700 .
C19 C20 1.431(12) .
C19 H19A 0.9700 .
C19 H19B 0.9700 .
C20 H20A 0.9700 .
C20 H20B 0.9700 .
C21 C22 1.502(12) .
C21 H21A 0.9700 .
C21 H21B 0.9700 .
C22 H22A 0.9700 .
C22 H22B 0.9700 .
C23 C24 1.514(11) .
C23 H23A 0.9700 .
C23 H23B 0.9700 .
C24 H24A 0.9700 .
C24 H24B 0.9700 .

loop_
_geom_hbond_atom_site_label_D
_geom_hbond_atom_site_label_H
_geom_hbond_atom_site_label_A
_geom_hbond_distance_DH
_geom_hbond_distance_HA
_geom_hbond_distance_DA
_geom_hbond_angle_DHA
_geom_hbond_site_symmetry_A
N1 H1D S7 0.90 2.91 3.696(7) 146.2 .
N2 H2C S7 0.91 2.49 3.368(7) 161.7 8_765
N3 H3C S3 0.91 2.99 3.630(7) 128.9 3_656
N4 H4C Cl1 0.91 2.74 3.442(7) 134.6 .
N4 H4C S1 0.91 2.89 3.367(7) 114.1 .
N5 H5C S7 0.90 2.81 3.590(7) 145.7 8_765
N5 H5D S5 0.90 2.65 3.419(7) 143.6 .
N6 H6C S5 0.90 2.83 3.618(8) 147.5 .
N6 H6C S4 0.90 2.99 3.641(7) 131.2 .
N6 H6D Cl1 0.90 2.59 3.397(8) 149.8 8_655
N7 H7C Cl1 0.91 2.66 3.395(8) 138.3 .
N9 H9C Cl1 0.91 2.42 3.319(8) 170.5 8_655
N10 H10C S7 0.90 2.86 3.589(8) 139.3 .
N11 H11C S6 0.90 2.73 3.456(7) 139.0 4_456
N12 H12C S6 0.91 2.54 3.378(7) 153.4 .
N13 H13C S4 0.91 2.48 3.385(7) 176.0 5_656
N14 H14C S6 0.91 2.62 3.521(7) 170.1 4_456
N15 H15D Cl1 0.90 2.96 3.561(7) 125.3 8_655

loop_
_geom_torsion_atom_site_label_1
_geom_torsion_atom_site_label_2
_geom_torsion_atom_site_label_3
_geom_torsion_atom_site_label_4
_geom_torsion
_geom_torsion_site_symmetry_1
_geom_torsion_site_symmetry_4
N4 Y1 Y2 O1 80.7(3) . .
N1 Y1 Y2 O1 -58.5(3) . .
N3 Y1 Y2 O1 142.4(3) . .
N2 Y1 Y2 O1 -84.5(5) . .
N5 Y1 Y2 O1 15.9(3) . .
S2 Y1 Y2 O1 -133.5(3) . .
S1 Y1 Y2 O1 152.1(3) . .
O1 Y1 Y2 N10 56.2(3) . .
N4 Y1 Y2 N10 136.9(2) . .
N1 Y1 Y2 N10 -2.4(2) . .
N3 Y1 Y2 N10 -161.4(3) . .
N2 Y1 Y2 N10 -28.3(4) . .
N5 Y1 Y2 N10 72.1(2) . .
S2 Y1 Y2 N10 -77.36(19) . .
S1 Y1 Y2 N10 -151.71(19) . .
O1 Y1 Y2 N8 -149.5(4) . .
N4 Y1 Y2 N8 -68.8(3) . .
N1 Y1 Y2 N8 151.9(3) . .
N3 Y1 Y2 N8 -7.1(3) . .
N2 Y1 Y2 N8 126.0(5) . .
N5 Y1 Y2 N8 -133.6(3) . .
S2 Y1 Y2 N8 77.0(2) . .
S1 Y1 Y2 N8 2.6(2) . .
O1 Y1 Y2 N9 87.3(5) . .
N4 Y1 Y2 N9 168.0(5) . .
N1 Y1 Y2 N9 28.7(5) . .
N3 Y1 Y2 N9 -130.3(5) . .
N2 Y1 Y2 N9 2.8(6) . .
N5 Y1 Y2 N9 103.1(5) . .
S2 Y1 Y2 N9 -46.3(5) . .
S1 Y1 Y2 N9 -120.6(5) . .
O1 Y1 Y2 N6 -18.3(3) . .
N4 Y1 Y2 N6 62.4(2) . .
N1 Y1 Y2 N6 -76.9(2) . .
N3 Y1 Y2 N6 124.1(3) . .
N2 Y1 Y2 N6 -102.8(4) . .
N5 Y1 Y2 N6 -2.5(2) . .
S2 Y1 Y2 N6 -151.86(18) . .
S1 Y1 Y2 N6 133.79(18) . .
O1 Y1 Y2 N7 -84.7(3) . .
N4 Y1 Y2 N7 -4.0(2) . .
N1 Y1 Y2 N7 -143.2(2) . .
N3 Y1 Y2 N7 57.8(2) . .
N2 Y1 Y2 N7 -169.1(4) . .
N5 Y1 Y2 N7 -68.8(2) . .
S2 Y1 Y2 N7 141.81(17) . .
S1 Y1 Y2 N7 67.46(17) . .
O1 Y1 Y2 S3 130.3(3) . .
N4 Y1 Y2 S3 -149.00(16) . .
N1 Y1 Y2 S3 71.75(17) . .
N3 Y1 Y2 S3 -87.3(2) . .
N2 Y1 Y2 S3 45.8(4) . .
N5 Y1 Y2 S3 146.18(17) . .
S2 Y1 Y2 S3 -3.23(9) . .
S1 Y1 Y2 S3 -77.58(9) . .
O1 Y1 Y2 S1 -152.1(3) . .
N4 Y1 Y2 S1 -71.42(15) . .
N1 Y1 Y2 S1 149.33(17) . .
N3 Y1 Y2 S1 -9.69(19) . .
N2 Y1 Y2 S1 123.4(4) . .
N5 Y1 Y2 S1 -136.24(17) . .
S2 Y1 Y2 S1 74.35(8) . .
S2 Sb1 S1 Y1 11.04(9) . .
S3 Sb1 S1 Y1 -91.72(9) . .
S2 Sb1 S1 Y2 96.68(8) . .
S3 Sb1 S1 Y2 -6.08(9) . .
O1 Y1 S1 Sb1 104.84(15) . .
N4 Y1 S1 Sb1 -165.78(16) . .
N1 Y1 S1 Sb1 47.1(2) . .
N3 Y1 S1 Sb1 -96.48(16) . .
N2 Y1 S1 Sb1 -60.9(3) . .
N5 Y1 S1 Sb1 163.3(2) . .
S2 Y1 S1 Sb1 -9.56(8) . .
Y2 Y1 S1 Sb1 91.23(7) . .
O1 Y1 S1 Y2 13.61(14) . .
N4 Y1 S1 Y2 102.99(15) . .
N1 Y1 S1 Y2 -44.1(2) . .
N3 Y1 S1 Y2 172.30(16) . .
N2 Y1 S1 Y2 -152.1(2) . .
N5 Y1 S1 Y2 72.0(2) . .
S2 Y1 S1 Y2 -100.78(8) . .
O1 Y2 S1 Sb1 -103.36(15) . .
N10 Y2 S1 Sb1 -49.0(3) . .
N8 Y2 S1 Sb1 92.41(19) . .
N9 Y2 S1 Sb1 60.0(3) . .
N6 Y2 S1 Sb1 -163.5(2) . .
N7 Y2 S1 Sb1 161.19(19) . .
S3 Y2 S1 Sb1 5.25(8) . .
Y1 Y2 S1 Sb1 -89.71(7) . .
O1 Y2 S1 Y1 -13.65(14) . .
N10 Y2 S1 Y1 40.7(2) . .
N8 Y2 S1 Y1 -177.87(19) . .
N9 Y2 S1 Y1 149.7(3) . .
N6 Y2 S1 Y1 -73.7(3) . .
N7 Y2 S1 Y1 -109.10(19) . .
S3 Y2 S1 Y1 94.96(8) . .
S3 Sb1 S2 Y1 86.04(9) . .
S1 Sb1 S2 Y1 -11.46(9) . .
O1 Y1 S2 Sb1 -58.33(17) . .
N4 Y1 S2 Sb1 54.0(3) . .
N1 Y1 S2 Sb1 -131.01(19) . .
N3 Y1 S2 Sb1 91.76(17) . .
N2 Y1 S2 Sb1 159.43(17) . .
N5 Y1 S2 Sb1 -161.8(3) . .
S1 Y1 S2 Sb1 9.80(8) . .
Y2 Y1 S2 Sb1 -36.50(8) . .
S2 Sb1 S3 Y2 -91.49(9) . .
S1 Sb1 S3 Y2 6.30(10) . .
O1 Y2 S3 Sb1 63.91(17) . .
N10 Y2 S3 Sb1 137.0(2) . .
N8 Y2 S3 Sb1 -86.2(2) . .
N9 Y2 S3 Sb1 -153.4(2) . .
N6 Y2 S3 Sb1 160.2(3) . .
N7 Y2 S3 Sb1 -49.4(4) . .
S1 Y2 S3 Sb1 -5.38(8) . .
Y1 Y2 S3 Sb1 41.58(8) . .
S7 Sb2 S4 Y3 -159.78(9) . .
S5 Sb2 S4 Y3 83.36(9) . .
S6 Sb2 S4 Y3 -37.41(10) . .
O2 Y3 S4 Sb2 135.49(15) . .
O2 Y3 S4 Sb2 66.44(14) 5_656 .
N13 Y3 S4 Sb2 38.5(5) . .
N11 Y3 S4 Sb2 -71.65(18) . .
N14 Y3 S4 Sb2 -136.5(2) . .
N15 Y3 S4 Sb2 -152.02(19) . .
N12 Y3 S4 Sb2 -8.50(18) . .
Y3 Y3 S4 Sb2 100.79(8) 5_656 .
O2 Y3 O2 Y3 0.000(2) 5_656 5_656
N13 Y3 O2 Y3 80.7(2) . 5_656
N11 Y3 O2 Y3 -162.6(4) . 5_656
N14 Y3 O2 Y3 148.6(2) . 5_656
N15 Y3 O2 Y3 -143.9(2) . 5_656
N12 Y3 O2 Y3 37.8(4) . 5_656
S4 Y3 O2 Y3 -76.95(17) . 5_656
N10 Y2 O1 Y1 -122.1(3) . .
N8 Y2 O1 Y1 52.4(6) . .
N9 Y2 O1 Y1 -141.3(3) . .
N6 Y2 O1 Y1 162.6(3) . .
N7 Y2 O1 Y1 96.9(3) . .
S3 Y2 O1 Y1 -51.5(3) . .
S1 Y2 O1 Y1 20.9(2) . .
N4 Y1 O1 Y2 -98.3(3) . .
N1 Y1 O1 Y2 120.1(3) . .
N3 Y1 O1 Y2 -62.7(5) . .
N2 Y1 O1 Y2 143.9(3) . .
N5 Y1 O1 Y2 -164.9(3) . .
S2 Y1 O1 Y2 50.3(3) . .
S1 Y1 O1 Y2 -21.0(2) . .
O1 Y1 N1 C1 154.4(6) . .
N4 Y1 N1 C1 83.8(6) . .
N3 Y1 N1 C1 -23.5(7) . .
N2 Y1 N1 C1 -10.4(5) . .
N5 Y1 N1 C1 69.9(5) . .
S2 Y1 N1 C1 -91.9(5) . .
S1 Y1 N1 C1 -149.8(5) . .
Y2 Y1 N1 C1 179.2(5) . .
O1 Y1 N2 C3 -173.5(4) . .
N4 Y1 N2 C3 76.0(5) . .
N1 Y1 N2 C3 -148.0(5) . .
N3 Y1 N2 C3 21.7(5) . .
N5 Y1 N2 C3 133.6(5) . .
S2 Y1 N2 C3 -68.8(5) . .
S1 Y1 N2 C3 -16.9(6) . .
Y2 Y1 N2 C3 -119.7(5) . .
O1 Y1 N2 C2 -46.0(6) . .
N4 Y1 N2 C2 -156.5(5) . .
N1 Y1 N2 C2 -20.5(5) . .
N3 Y1 N2 C2 149.2(5) . .
N5 Y1 N2 C2 -99.0(5) . .
S2 Y1 N2 C2 58.7(5) . .
S1 Y1 N2 C2 110.6(5) . .
Y2 Y1 N2 C2 7.7(8) . .
O1 Y1 N3 C5 -23.2(7) . .
N4 Y1 N3 C5 15.5(5) . .
N1 Y1 N3 C5 153.0(5) . .
N2 Y1 N3 C5 139.9(6) . .
N5 Y1 N3 C5 72.7(5) . .
S2 Y1 N3 C5 -142.7(5) . .
S1 Y1 N3 C5 -63.5(5) . .
Y2 Y1 N3 C5 -56.3(6) . .
O1 Y1 N3 C4 -153.4(5) . .
N4 Y1 N3 C4 -114.7(5) . .
N1 Y1 N3 C4 22.9(6) . .
N2 Y1 N3 C4 9.8(5) . .
N5 Y1 N3 C4 -57.5(5) . .
S2 Y1 N3 C4 87.1(5) . .
S1 Y1 N3 C4 166.3(5) . .
Y2 Y1 N3 C4 173.5(4) . .
O1 Y1 N4 C6 175.4(5) . .
N1 Y1 N4 C6 -116.3(5) . .
N3 Y1 N4 C6 15.2(5) . .
N2 Y1 N4 C6 -38.7(6) . .
N5 Y1 N4 C6 -101.6(6) . .
S2 Y1 N4 C6 56.3(7) . .
S1 Y1 N4 C6 101.0(5) . .
Y2 Y1 N4 C6 146.8(5) . .
O1 Y1 N4 C7 -54.7(5) . .
N1 Y1 N4 C7 13.7(7) . .
N3 Y1 N4 C7 145.1(6) . .
N2 Y1 N4 C7 91.2(5) . .
N5 Y1 N4 C7 28.3(5) . .
S2 Y1 N4 C7 -173.7(4) . .
S1 Y1 N4 C7 -129.1(5) . .
Y2 Y1 N4 C7 -83.2(5) . .
O1 Y1 N5 C8 87.9(6) . .
N4 Y1 N5 C8 -1.0(5) . .
N1 Y1 N5 C8 169.1(6) . .
N3 Y1 N5 C8 -59.3(6) . .
N2 Y1 N5 C8 -120.9(6) . .
S2 Y1 N5 C8 -159.9(4) . .
S1 Y1 N5 C8 32.1(7) . .
Y2 Y1 N5 C8 80.2(5) . .
O1 Y2 N6 C9 -90.0(7) . .
N10 Y2 N6 C9 -169.6(8) . .
N8 Y2 N6 C9 59.9(8) . .
N9 Y2 N6 C9 120.5(8) . .
N7 Y2 N6 C9 5.1(7) . .
S3 Y2 N6 C9 167.1(6) . .
S1 Y2 N6 C9 -32.9(8) . .
Y1 Y2 N6 C9 -81.1(7) . .
O1 Y2 N7 C11 -163.2(7) . .
N10 Y2 N7 C11 124.0(7) . .
N8 Y2 N7 C11 -6.0(7) . .
N9 Y2 N7 C11 48.8(8) . .
N6 Y2 N7 C11 116.1(8) . .
S3 Y2 N7 C11 -46.3(9) . .
S1 Y2 N7 C11 -90.5(7) . .
Y1 Y2 N7 C11 -134.4(7) . .
O1 Y2 N7 C10 67.8(7) . .
N10 Y2 N7 C10 -5.0(9) . .
N8 Y2 N7 C10 -135.0(8) . .
N9 Y2 N7 C10 -80.2(8) . .
N6 Y2 N7 C10 -12.9(7) . .
S3 Y2 N7 C10 -175.3(6) . .
S1 Y2 N7 C10 140.5(8) . .
Y1 Y2 N7 C10 96.6(7) . .
O1 Y2 N8 C13 170.7(7) . .
N10 Y2 N8 C13 -16.7(9) . .
N9 Y2 N8 C13 -0.5(7) . .
N6 Y2 N8 C13 67.2(8) . .
N7 Y2 N8 C13 121.3(8) . .
S3 Y2 N8 C13 -80.5(8) . .
S1 Y2 N8 C13 -158.7(8) . .
Y1 Y2 N8 C13 -160.7(7) . .
O1 Y2 N8 C12 43.2(9) . .
N10 Y2 N8 C12 -144.1(7) . .
N9 Y2 N8 C12 -127.9(8) . .
N6 Y2 N8 C12 -60.3(7) . .
N7 Y2 N8 C12 -6.1(7) . .
S3 Y2 N8 C12 152.1(7) . .
S1 Y2 N8 C12 73.8(7) . .
Y1 Y2 N8 C12 71.9(7) . .
O1 Y2 N9 C15 41.8(8) . .
N10 Y2 N9 C15 21.4(6) . .
N8 Y2 N9 C15 -145.8(7) . .
N6 Y2 N9 C15 99.2(6) . .
N7 Y2 N9 C15 159.1(6) . .
S3 Y2 N9 C15 -56.4(6) . .
S1 Y2 N9 C15 -110.7(6) . .
Y1 Y2 N9 C15 -12.5(9) . .
O1 Y2 N9 C14 168.5(6) . .
N10 Y2 N9 C14 148.1(7) . .
N8 Y2 N9 C14 -19.1(6) . .
N6 Y2 N9 C14 -134.1(7) . .
N7 Y2 N9 C14 -74.2(7) . .
S3 Y2 N9 C14 70.3(6) . .
S1 Y2 N9 C14 16.0(8) . .
Y1 Y2 N9 C14 114.2(7) . .
O1 Y2 N10 C16 -158.2(7) . .
N8 Y2 N10 C16 25.6(8) . .
N9 Y2 N10 C16 9.5(6) . .
N6 Y2 N10 C16 -73.1(6) . .
N7 Y2 N10 C16 -80.6(7) . .
S3 Y2 N10 C16 93.7(6) . .
S1 Y2 N10 C16 149.0(6) . .
Y1 Y2 N10 C16 177.5(6) . .
O2 Y3 N11 C17 -146.0(5) . .
O2 Y3 N11 C17 57.2(7) 5_656 .
N13 Y3 N11 C17 -34.2(6) . .
N14 Y3 N11 C17 -96.8(6) . .
N15 Y3 N11 C17 -164.6(6) . .
N12 Y3 N11 C17 19.8(5) . .
S4 Y3 N11 C17 123.8(6) . .
Y3 Y3 N11 C17 86.8(9) 5_656 .
O2 Y3 N12 C18 178.7(5) . .
O2 Y3 N12 C18 -144.7(6) 5_656 .
N13 Y3 N12 C18 131.4(6) . .
N11 Y3 N12 C18 8.7(5) . .
N14 Y3 N12 C18 77.5(6) . .
N15 Y3 N12 C18 1.5(8) . .
S4 Y3 N12 C18 -66.3(6) . .
Y3 Y3 N12 C18 -159.0(5) 5_656 .
O2 Y3 N12 C19 49.8(7) . .
O2 Y3 N12 C19 86.3(6) 5_656 .
N13 Y3 N12 C19 2.4(6) . .
N11 Y3 N12 C19 -120.3(6) . .
N14 Y3 N12 C19 -51.5(6) . .
N15 Y3 N12 C19 -127.4(6) . .
S4 Y3 N12 C19 164.7(6) . .
Y3 Y3 N12 C19 72.0(6) 5_656 .
O2 Y3 N13 C20 -128.2(6) . .
O2 Y3 N13 C20 -56.4(6) 5_656 .
N11 Y3 N13 C20 76.7(6) . .
N14 Y3 N13 C20 147.9(6) . .
N15 Y3 N13 C20 165.0(5) . .
N12 Y3 N13 C20 23.6(6) . .
S4 Y3 N13 C20 -28.4(9) . .
Y3 Y3 N13 C20 -92.3(6) 5_656 .
O2 Y3 N13 C21 98.5(6) . .
O2 Y3 N13 C21 170.3(6) 5_656 .
N11 Y3 N13 C21 -56.6(6) . .
N14 Y3 N13 C21 14.6(6) . .
N15 Y3 N13 C21 31.8(7) . .
N12 Y3 N13 C21 -109.7(6) . .
S4 Y3 N13 C21 -161.6(5) . .
Y3 Y3 N13 C21 134.4(6) 5_656 .
O2 Y3 N14 C23 57.7(5) . .
O2 Y3 N14 C23 106.6(6) 5_656 .
N13 Y3 N14 C23 144.7(6) . .
N11 Y3 N14 C23 -102.2(6) . .
N15 Y3 N14 C23 -21.4(5) . .
N12 Y3 N14 C23 -161.7(5) . .
S4 Y3 N14 C23 -37.3(6) . .
Y3 Y3 N14 C23 76.9(6) 5_656 .
O2 Y3 N14 C22 -70.3(6) . .
O2 Y3 N14 C22 -21.4(7) 5_656 .
N13 Y3 N14 C22 16.8(6) . .
N11 Y3 N14 C22 129.8(6) . .
N15 Y3 N14 C22 -149.4(6) . .
N12 Y3 N14 C22 70.3(6) . .
S4 Y3 N14 C22 -165.3(5) . .
Y3 Y3 N14 C22 -51.1(6) 5_656 .
O2 Y3 N15 C24 -95.8(6) . .
O2 Y3 N15 C24 -144.5(5) 5_656 .
N13 Y3 N15 C24 -25.9(7) . .
N11 Y3 N15 C24 75.7(6) . .
N14 Y3 N15 C24 -8.6(6) . .
N12 Y3 N15 C24 82.4(7) . .
S4 Y3 N15 C24 159.5(6) . .
Y3 Y3 N15 C24 -116.8(6) 5_656 .
Y1 N1 C1 C2 38.5(8) . .
C3 N2 C2 C1 176.5(7) . .
Y1 N2 C2 C1 48.7(8) . .
N1 C1 C2 N2 -57.6(9) . .
C2 N2 C3 C4 -177.6(7) . .
Y1 N2 C3 C4 -49.9(7) . .
C5 N3 C4 C3 -168.9(6) . .
Y1 N3 C4 C3 -39.0(7) . .
N2 C3 C4 N3 59.2(8) . .
C4 N3 C5 C6 87.1(8) . .
Y1 N3 C5 C6 -43.6(8) . .
C7 N4 C6 C5 -171.8(7) . .
Y1 N4 C6 C5 -43.7(8) . .
N3 C5 C6 N4 58.6(10) . .
C6 N4 C7 C8 74.3(9) . .
Y1 N4 C7 C8 -55.1(8) . .
Y1 N5 C8 C7 -25.9(8) . .
N4 C7 C8 N5 53.3(9) . .
Y2 N6 C9 C10 4.9(15) . .
N6 C9 C10 N7 -19(2) . .
C11 N7 C10 C9 -106.8(14) . .
Y2 N7 C10 C9 22.7(16) . .
C10 N7 C11 C12 149.2(12) . .
Y2 N7 C11 C12 20.3(15) . .
N7 C11 C12 N8 -30(2) . .
C13 N8 C12 C11 -106.8(15) . .
Y2 N8 C12 C11 21.5(16) . .
C12 N8 C13 C14 150.4(11) . .
Y2 N8 C13 C14 23.6(15) . .
N8 C13 C14 N9 -42.7(16) . .
C15 N9 C14 C13 164.4(10) . .
Y2 N9 C14 C13 39.1(12) . .
C14 N9 C15 C16 -178.1(9) . .
Y2 N9 C15 C16 -51.3(9) . .
Y2 N10 C16 C15 -39.0(10) . .
N9 C15 C16 N10 60.6(11) . .
Y3 N11 C17 C18 -46.3(9) . .
C19 N12 C18 C17 94.4(9) . .
Y3 N12 C18 C17 -35.7(9) . .
N11 C17 C18 N12 53.1(10) . .
C18 N12 C19 C20 -160.8(8) . .
Y3 N12 C19 C20 -29.1(10) . .
N12 C19 C20 N13 52.0(11) . .
C21 N13 C20 C19 85.0(9) . .
Y3 N13 C20 C19 -49.0(9) . .
C20 N13 C21 C22 -176.4(7) . .
Y3 N13 C21 C22 -43.3(8) . .
C23 N14 C22 C21 -174.7(7) . .
Y3 N14 C22 C21 -45.9(8) . .
N13 C21 C22 N14 58.9(9) . .
C22 N14 C23 C24 176.6(7) . .
Y3 N14 C23 C24 48.6(8) . .
Y3 N15 C24 C23 36.0(9) . .
N14 C23 C24 N15 -55.3(10) . .
